data_1566589
loop_
_publ_author_name
'Dai, Yating'
'Liang, Shuangshuang'
'Zeng, Guangkuo'
'Huang, Hongchun'
'Zhao, Xiaowei'
'Cao, Shanshan'
'Jiang, Zhiyong'

_publ_section_title
;
 Asymmetric [3 + 2] photocycloadditions of cyclopropylamines with
 electron-rich and electron-neutral olefins
;
_journal_name_full 'Chemical Science'
_journal_paper_doi 10.1039/D1SC07044D
_journal_year 2022
_chemical_absolute_configuration ad
_chemical_formula_moiety 'C33 H34 Cl N O2'
_chemical_formula_sum 'C33 H34 Cl N O2'
_chemical_formula_weight 512.06
_space_group_crystal_system monoclinic
_space_group_IT_number 4
_space_group_name_Hall 'P 2yb'
_space_group_name_H-M_alt 'P 1 21 1'
_atom_sites_solution_hydrogens mixed
_atom_sites_solution_primary direct
_audit_creation_date 2021-04-08
_audit_creation_method
;
Olex2 1.2
(compiled 2018.05.29 svn.r3508 for OlexSys, GUI svn.r5506)
;
_audit_update_record
;
2021-04-27 deposited with the CCDC.	2022-03-03 downloaded from the CCDC.
;
_cell_angle_alpha 90
_cell_angle_beta 90.526(7)
_cell_angle_gamma 90
_cell_formula_units_Z 2
_cell_length_a 11.1324(7)
_cell_length_b 7.5493(6)
_cell_length_c 16.7445(13)
_cell_measurement_reflns_used 3626
_cell_measurement_temperature 293(2)
_cell_measurement_theta_max 69.3700
_cell_measurement_theta_min 3.9500
_cell_volume 1407.18(18)
_computing_cell_refinement 'CrysAlisPro 1.171.40.53 (Rigaku OD, 2019)'
_computing_data_collection 'CrysAlisPro 1.171.40.53 (Rigaku OD, 2019)'
_computing_data_reduction 'CrysAlisPro 1.171.40.53 (Rigaku OD, 2019)'
_computing_molecular_graphics 'Olex2 (Dolomanov et al., 2009)'
_computing_publication_material 'Olex2 (Dolomanov et al., 2009)'
_computing_structure_refinement 'ShelXL (Sheldrick, 2015)'
_computing_structure_solution 'ShelXS (Sheldrick, 2008)'
_diffrn_ambient_temperature 293(2)
_diffrn_detector 'CCD plate'
_diffrn_detector_area_resol_mean 16.2312
_diffrn_detector_type Eos
_diffrn_measured_fraction_theta_full 0.998
_diffrn_measured_fraction_theta_max 0.962
_diffrn_measurement_details
;
List of Runs (angles in degrees, time in seconds):

  # Type    Start    End  Width  t~exp~   \w     \q     \k     \f   Frames
#--------------------------------------------------------------------------
  1  \w      2.00  32.00   1.00    2.00    --  -33.50  57.00  90.00   30
  2  \w    -65.00 -15.00   1.00    2.00    --  -33.50 -57.00 150.00   50
  3  \w   -108.00 -80.00   1.00    2.00    --  -33.50 178.00  90.00   28
  4  \w     17.00  43.00   1.00    2.00    --   36.47  19.00 -30.00   26
  5  \w     -3.00  75.00   1.00    2.00    --   36.47 -99.00  90.00   78
  6  \w     68.00 106.00   1.00    2.00    --   36.47  37.00-150.00   38
  7  \w     20.00 104.00   1.00    2.00    --   36.47  57.00 -90.00   84
  8  \w     25.00  50.00   1.00    2.00    --   36.47  77.00  30.00   25
  9  \w    -31.00  53.00   1.00    2.00    --   36.47 -57.00-180.00   84
 10  \w     38.00  64.00   1.00    2.00    --   36.47  19.00   0.00   26
 11  \w     -8.00  19.00   1.00    2.00    --   36.47 106.00 109.10   27
 12  \w     15.00  73.00   1.00    2.00    --   36.47  77.00 -60.00   58
 13  \w      9.00  63.00   1.00    2.00    --   36.47  77.00-180.00   54
 14  \w     83.00 109.00   1.00    2.00    --   36.47  19.00-120.00   26
 15  \w     55.00  80.00   1.00    2.00    --   36.47  19.00 -30.00   25
 16  \w     76.00 106.00   1.00    2.00    --   36.47 178.00  30.00   30
 17  \w     58.00 108.00   1.00    2.00    --   36.47 178.00-120.00   50
 18  \w     15.00  48.00   1.00    2.00    --   36.47  37.00-150.00   33
 19  \w    130.00 177.00   1.00    9.00    --  108.00  77.00 -30.00   47
 20  \w     37.00  77.00   1.00    9.00    --  108.00 -30.00-150.00   40
 21  \w     79.00 105.00   1.00    9.00    --  108.00  77.00 -30.00   26
 22  \w     39.00 108.00   1.00    9.00    --  108.00 -94.00 -30.00   69
 23  \w     82.00 114.00   1.00    9.00    --  108.00  30.00   0.00   32
 24  \w    139.00 175.00   1.00    9.00    --  108.00  61.00-150.00   36
 25  \w     82.00 112.00   1.00    9.00    --  108.00  30.00 -60.00   30
 26  \w     88.00 114.00   1.00    9.00    --  108.00  61.00 -60.00   26
 27  \w     57.00 128.00   1.00    9.00    --  108.00 -61.00 -60.00   71
 28  \w     90.00 125.00   1.00    9.00    --  108.00 -30.00-150.00   35
 29  \w     84.00 135.00   1.00    9.00    --  108.00  30.00-120.00   51
 30  \w     80.00 112.00   1.00    9.00    --  108.00-111.00 120.00   32
 31  \w     79.00 105.00   1.00    9.00    --  108.00  77.00-150.00   26
 32  \w     84.00 109.00   1.00    9.00    --  108.00 -94.00-120.00   25
 33  \w     89.00 116.00   1.00    9.00    --  108.00  61.00-150.00   27
 34  \w     79.00 105.00   1.00    9.00    --  108.00  77.00-120.00   26
 35  \w    124.00 170.00   1.00    9.00    --  108.00  77.00 -60.00   46
 36  \w    133.00 165.00   1.00    9.00    --  108.00  30.00 -90.00   32
 37  \w     98.00 178.00   1.00    9.00    --  108.00  45.00   0.00   80
 38  \w     89.00 116.00   1.00    9.00    --  108.00  61.00-120.00   27
 39  \w     38.00  71.00   1.00    9.00    --  108.00 -94.00 120.00   33
 40  \w     79.00 105.00   1.00    9.00    --  108.00  77.00 -60.00   26
 41  \w     88.00 117.00   1.00    9.00    --  108.00  61.00 -30.00   29
 42  \w     88.00 138.00   1.00    9.00    --  108.00  61.00 -90.00   50
 43  \w    109.00 176.00   1.00    9.00    --  108.00  77.00 -90.00   67
 44  \w     83.00 108.00   1.00    9.00    --  108.00  30.00 -30.00   25
 45  \w     89.00 114.00   1.00    9.00    --  108.00  45.00-120.00   25
 46  \w     94.00 120.00   1.00    9.00    --  108.00  45.00 -60.00   26
 47  \w     79.00 105.00   1.00    9.00    --  108.00  77.00 -90.00   26
 48  \w     85.00 112.00   1.00    9.00    --  108.00  30.00 -90.00   27
 49  \w     37.00  75.00   1.00    9.00    --  108.00-111.00 120.00   38
;
_diffrn_measurement_device 'four-circle diffractometer'
_diffrn_measurement_device_type 'Xcalibur, Eos, Gemini'
_diffrn_measurement_method '\w scans'
_diffrn_orient_matrix_type 'CrysAlisPro convention (1999,Acta A55,543-557)'
_diffrn_orient_matrix_UB_11 0.1297477000
_diffrn_orient_matrix_UB_12 -0.0334456000
_diffrn_orient_matrix_UB_13 0.0288312000
_diffrn_orient_matrix_UB_21 -0.0321286000
_diffrn_orient_matrix_UB_22 0.0726778000
_diffrn_orient_matrix_UB_23 0.0831125000
_diffrn_orient_matrix_UB_31 -0.0355450000
_diffrn_orient_matrix_UB_32 -0.1877345000
_diffrn_orient_matrix_UB_33 0.0271264000
_diffrn_radiation_monochromator graphite
_diffrn_radiation_probe x-ray
_diffrn_radiation_type CuK\a
_diffrn_radiation_wavelength 1.54184
_diffrn_reflns_av_R_equivalents 0.0351
_diffrn_reflns_av_unetI/netI 0.0427
_diffrn_reflns_Laue_measured_fraction_full 0.998
_diffrn_reflns_Laue_measured_fraction_max 0.962
_diffrn_reflns_limit_h_max 12
_diffrn_reflns_limit_h_min -13
_diffrn_reflns_limit_k_max 8
_diffrn_reflns_limit_k_min -9
_diffrn_reflns_limit_l_max 20
_diffrn_reflns_limit_l_min -18
_diffrn_reflns_number 12005
_diffrn_reflns_point_group_measured_fraction_full 0.935
_diffrn_reflns_point_group_measured_fraction_max 0.891
_diffrn_reflns_theta_full 67.684
_diffrn_reflns_theta_max 72.554
_diffrn_reflns_theta_min 3.971
_diffrn_source 'fine-focus sealed X-ray tube'
_diffrn_source_type 'Enhance (Cu) X-ray Source'
_exptl_absorpt_coefficient_mu 1.423
_exptl_absorpt_correction_T_max 1.00000
_exptl_absorpt_correction_T_min 0.40388
_exptl_absorpt_correction_type multi-scan
_exptl_absorpt_process_details
;
CrysAlisPro 1.171.40.53 (Rigaku Oxford Diffraction, 2019)
Empirical absorption correction using spherical harmonics,
 implemented in SCALE3 ABSPACK scaling algorithm.
;
_exptl_crystal_colour colourless
_exptl_crystal_colour_primary colourless
_exptl_crystal_density_diffrn 1.209
_exptl_crystal_description block
_exptl_crystal_F_000 544
_exptl_crystal_size_max 0.13
_exptl_crystal_size_mid 0.11
_exptl_crystal_size_min 0.1
_refine_diff_density_max 0.123
_refine_diff_density_min -0.262
_refine_diff_density_rms 0.036
_refine_ls_abs_structure_details
;
 Flack x determined using 1304 quotients [(I+)-(I-)]/[(I+)+(I-)]
 (Parsons, Flack and Wagner, Acta Cryst. B69 (2013) 249-259).
;
_refine_ls_abs_structure_Flack 0.018(14)
_refine_ls_extinction_method none
_refine_ls_goodness_of_fit_ref 1.022
_refine_ls_hydrogen_treatment mixed
_refine_ls_matrix_type full
_refine_ls_number_parameters 350
_refine_ls_number_reflns 4982
_refine_ls_number_restraints 6
_refine_ls_restrained_S_all 1.022
_refine_ls_R_factor_all 0.0629
_refine_ls_R_factor_gt 0.0505
_refine_ls_shift/su_max 0.000
_refine_ls_shift/su_mean 0.000
_refine_ls_structure_factor_coef Fsqd
_refine_ls_weighting_details 'w=1/[\s^2^(Fo^2^)+(0.0717P)^2^+0.0634P] where P=(Fo^2^+2Fc^2^)/3'
_refine_ls_weighting_scheme calc
_refine_ls_wR_factor_gt 0.1279
_refine_ls_wR_factor_ref 0.1415
_reflns_Friedel_coverage 0.714
_reflns_Friedel_fraction_full 0.861
_reflns_Friedel_fraction_max 0.807
_reflns_number_gt 4027
_reflns_number_total 4982
_reflns_threshold_expression 'I > 2\s(I)'
_cod_data_source_file d1sc07044d2.cif
_cod_data_source_block 20210476
_cod_database_code 1566589
_shelx_shelxl_version_number 2014/7
_chemical_oxdiff_formula C30H3O5N2
_chemical_oxdiff_usercomment r
_shelx_space_group_comment
;
The symmetry employed for this shelxl refinement is uniquely defined
by the following loop, which should always be used as a source of
symmetry information in preference to the above space-group names.
They are only intended as comments.
;
_shelx_estimated_absorpt_t_max 0.871
_shelx_estimated_absorpt_t_min 0.837
_reflns_odcompleteness_completeness 99.89
_reflns_odcompleteness_iscentric 1
_reflns_odcompleteness_theta 66.97
_olex2_refinement_description
;
1. Fixed Uiso
 At 1.2 times of:
  All C(H) groups, All C(H,H) groups
 At 1.5 times of:
  All C(H,H,H) groups
2. Restrained distances
 C15-C14
 1.53 with sigma of 0.02
 C14A-C15A
 1.53 with sigma of 0.02
 C16A-C15A
 1.53 with sigma of 0.02
 C13-C14
 1.53 with sigma of 0.02
 C13-C14A
 1.53 with sigma of 0.02
3. Uiso/Uaniso restraints and constraints
Uanis(C14) = Uanis(C14A)
Uanis(C16) = Uanis(C16A)
Uanis(C15) = Uanis(C15A)
4. Others
 Sof(H13A)=Sof(H17A)=Sof(C14A)=Sof(H14C)=Sof(H14D)=Sof(C15A)=Sof(H15C)=
 Sof(H15D)=Sof(C16A)=Sof(H16C)=Sof(H16D)=1-FVAR(1)
 Sof(H13)=Sof(C14)=Sof(H14A)=Sof(H14B)=Sof(C15)=Sof(H15A)=Sof(H15B)=Sof(C16)=
 Sof(H16A)=Sof(H16B)=Sof(H17)=FVAR(1)
5.a Riding coordinates:
 C31(H31A,H31B,H31C)
5.b Ternary CH refined with riding coordinates:
 C13(H13), C13(H13A), C17(H17), C17(H17A)
5.c Secondary CH2 refined with riding coordinates:
 C14(H14A,H14B), C15(H15A,H15B), C16(H16A,H16B), C24(H24A,H24B), C14A(H14C,
 H14D), C15A(H15C,H15D), C16A(H16C,H16D)
5.d Aromatic/amide H refined with riding coordinates:
 C2(H2), C3(H3), C4(H4), C5(H5), C8(H8), C9(H9), C10(H10), C11(H11), C19(H19),
 C21(H21), C22(H22), C27(H27), C28(H28), C29(H29)
5.e Idealised Me refined as rotating group:
 C32(H32A,H32B,H32C), C33(H33A,H33B,H33C)
;
_olex2_submission_special_instructions 'No special instructions were received'
_oxdiff_exptl_absorpt_empirical_details
;
Empirical correction (ABSPACK) includes:
- Absorption correction using spherical harmonics
- Frame scaling
;
_oxdiff_exptl_absorpt_empirical_full_max 2.328
_oxdiff_exptl_absorpt_empirical_full_min 0.755

loop_
_space_group_symop_operation_xyz
'x, y, z'
'-x, y+1/2, -z'

loop_
_atom_site_label
_atom_site_type_symbol
_atom_site_fract_x
_atom_site_fract_y
_atom_site_fract_z
_atom_site_U_iso_or_equiv
_atom_site_adp_type
_atom_site_occupancy
_atom_site_site_symmetry_order
_atom_site_calc_flag
_atom_site_refinement_flags_posn
_atom_site_refinement_flags_adp
_atom_site_refinement_flags_occupancy
_atom_site_disorder_assembly
_atom_site_disorder_group
C1 C 0.6889(3) 0.3880(6) 0.2353(2) 0.0605(9) Uani 1 1 d . . . . .
C2 C 0.7668(4) 0.5291(6) 0.2234(3) 0.0665(10) Uani 1 1 d . . . . .
H2 H 0.8471 0.5096 0.2114 0.080 Uiso 1 1 calc R . . . .
C3 C 0.7226(4) 0.6970(6) 0.2297(3) 0.0730(12) Uani 1 1 d . . . . .
H3 H 0.7737 0.7929 0.2222 0.088 Uiso 1 1 calc R . . . .
C4 C 0.6047(5) 0.7266(7) 0.2467(3) 0.0814(13) Uani 1 1 d . . . . .
H4 H 0.5757 0.8418 0.2502 0.098 Uiso 1 1 calc R . . . .
C5 C 0.5287(4) 0.5852(6) 0.2586(3) 0.0741(12) Uani 1 1 d . . . . .
H5 H 0.4487 0.6067 0.2707 0.089 Uiso 1 1 calc R . . . .
C6 C 0.5687(3) 0.4106(6) 0.2531(2) 0.0562(8) Uani 1 1 d . . . . .
C7 C 0.4872(3) 0.2589(5) 0.2701(2) 0.0558(9) Uani 1 1 d . . . . .
C8 C 0.4710(4) 0.2060(7) 0.3486(3) 0.0736(12) Uani 1 1 d . . . . .
H8 H 0.5121 0.2653 0.3892 0.088 Uiso 1 1 calc R . . . .
C9 C 0.3956(4) 0.0680(8) 0.3683(3) 0.0815(14) Uani 1 1 d . . . . .
H9 H 0.3882 0.0325 0.4212 0.098 Uiso 1 1 calc R . . . .
C10 C 0.3327(4) -0.0151(7) 0.3101(3) 0.0788(13) Uani 1 1 d . . . . .
H10 H 0.2797 -0.1055 0.3231 0.095 Uiso 1 1 calc R . . . .
C11 C 0.3467(4) 0.0336(7) 0.2311(3) 0.0706(11) Uani 1 1 d . . . . .
H11 H 0.3036 -0.0262 0.1917 0.085 Uiso 1 1 calc R . . . .
C12 C 0.4241(3) 0.1702(6) 0.2092(2) 0.0545(8) Uani 1 1 d . . . . .
C13 C 0.4330(3) 0.2298(6) 0.1232(2) 0.0615(10) Uani 1 1 d D . . . .
H13 H 0.5043 0.3060 0.1231 0.074 Uiso 0.408(19) 1 calc R . P A 1
H13A H 0.5102 0.2896 0.1157 0.074 Uiso 0.592(19) 1 calc R . P A 2
C14 C 0.453(4) 0.106(4) 0.0527(17) 0.086(4) Uani 0.408(19) 1 d D . P A 1
H14A H 0.5320 0.1269 0.0312 0.103 Uiso 0.408(19) 1 calc R . P A 1
H14B H 0.4491 -0.0153 0.0710 0.103 Uiso 0.408(19) 1 calc R . P A 1
C15 C 0.361(4) 0.134(10) -0.012(3) 0.086(4) Uani 0.408(19) 1 d D . P A 1
H15A H 0.3106 0.0294 -0.0180 0.104 Uiso 0.408(19) 1 calc R . P A 1
H15B H 0.3990 0.1591 -0.0623 0.104 Uiso 0.408(19) 1 calc R . P A 1
C16 C 0.286(2) 0.292(3) 0.0162(14) 0.075(3) Uani 0.408(19) 1 d . . P A 1
H16A H 0.2922 0.3870 -0.0226 0.090 Uiso 0.408(19) 1 calc R . P A 1
H16B H 0.2028 0.2576 0.0200 0.090 Uiso 0.408(19) 1 calc R . P A 1
C17 C 0.3298(3) 0.3555(6) 0.0949(2) 0.0570(9) Uani 1 1 d . . . . .
H17 H 0.3719 0.4657 0.0820 0.068 Uiso 0.408(19) 1 calc R . P A 1
H17A H 0.3620 0.4597 0.0675 0.068 Uiso 0.592(19) 1 calc R . P A 2
C18 C 0.1816(3) 0.5561(5) 0.1587(2) 0.0513(8) Uani 1 1 d . . . . .
C19 C 0.1544(3) 0.6553(6) 0.0903(2) 0.0550(8) Uani 1 1 d . . . . .
H19 H 0.1875 0.6232 0.0416 0.066 Uiso 1 1 calc R . . . .
C20 C 0.0788(3) 0.8011(5) 0.0943(2) 0.0571(9) Uani 1 1 d . . . . .
C21 C 0.0310(4) 0.8530(6) 0.1661(3) 0.0644(10) Uani 1 1 d . . . . .
H21 H -0.0189 0.9516 0.1689 0.077 Uiso 1 1 calc R . . . .
C22 C 0.0585(4) 0.7554(6) 0.2347(2) 0.0624(10) Uani 1 1 d . . . . .
H22 H 0.0264 0.7897 0.2834 0.075 Uiso 1 1 calc R . . . .
C23 C 0.1316(3) 0.6105(6) 0.2316(2) 0.0555(9) Uani 1 1 d . . . . .
C24 C 0.1035(4) 0.5335(7) 0.3686(3) 0.0718(11) Uani 1 1 d . . . . .
H24A H 0.0178 0.5221 0.3591 0.086 Uiso 1 1 calc R . . . .
H24B H 0.1193 0.6515 0.3890 0.086 Uiso 1 1 calc R . . . .
C25 C 0.1440(4) 0.3981(7) 0.4284(2) 0.0699(11) Uani 1 1 d . . . . .
C26 C 0.2352(5) 0.4407(9) 0.4831(3) 0.0883(15) Uani 1 1 d . . . . .
C27 C 0.2666(7) 0.3190(11) 0.5408(3) 0.110(2) Uani 1 1 d . . . . .
H27 H 0.3268 0.3472 0.5775 0.132 Uiso 1 1 calc R . . . .
C28 C 0.2120(7) 0.1597(11) 0.5454(4) 0.108(2) Uani 1 1 d . . . . .
H28 H 0.2332 0.0817 0.5862 0.129 Uiso 1 1 calc R . . . .
C29 C 0.1254(6) 0.1113(9) 0.4905(4) 0.101(2) Uani 1 1 d . . . . .
H29 H 0.0904 -0.0005 0.4929 0.121 Uiso 1 1 calc R . . . .
C30 C 0.0900(5) 0.2318(8) 0.4308(3) 0.0814(14) Uani 1 1 d . . . . .
C31 C 0.2998(8) 0.6155(12) 0.4796(5) 0.136(3) Uani 1 1 d . . . . .
H31A H 0.3095 0.6500 0.4248 0.204 Uiso 1 1 d R . . . .
H31B H 0.3773 0.6043 0.5047 0.204 Uiso 1 1 d R . . . .
H31C H 0.2538 0.7038 0.5069 0.204 Uiso 1 1 d R . . . .
C32 C -0.0043(6) 0.1816(12) 0.3702(4) 0.115(2) Uani 1 1 d . . . . .
H32A H -0.0706 0.2625 0.3735 0.172 Uiso 1 1 calc GR . . . .
H32B H -0.0319 0.0634 0.3807 0.172 Uiso 1 1 calc GR . . . .
H32C H 0.0292 0.1867 0.3176 0.172 Uiso 1 1 calc GR . . . .
C33 C 0.0805(5) 0.8378(8) -0.0473(3) 0.0834(14) Uani 1 1 d . . . . .
H33A H 0.0460 0.9122 -0.0880 0.125 Uiso 1 1 calc GR . . . .
H33B H 0.0527 0.7185 -0.0545 0.125 Uiso 1 1 calc GR . . . .
H33C H 0.1665 0.8407 -0.0511 0.125 Uiso 1 1 calc GR . . . .
Cl1 Cl 0.74530(11) 0.17434(19) 0.22456(12) 0.1031(5) Uani 1 1 d . . . . .
N1 N 0.2510(3) 0.4069(6) 0.1583(2) 0.0701(10) Uani 1 1 d . . . . .
H1 H 0.256(4) 0.364(6) 0.202(3) 0.053(11) Uiso 1 1 d . . . . .
O1 O 0.1662(3) 0.5074(5) 0.29636(16) 0.0723(8) Uani 1 1 d . . . . .
O2 O 0.0455(3) 0.9002(5) 0.02912(19) 0.0789(9) Uani 1 1 d . . . . .
C14A C 0.426(3) 0.068(2) 0.0661(12) 0.086(4) Uani 0.592(19) 1 d D . P A 2
H14C H 0.5044 0.0183 0.0558 0.103 Uiso 0.592(19) 1 calc R . P A 2
H14D H 0.3737 -0.0242 0.0869 0.103 Uiso 0.592(19) 1 calc R . P A 2
C15A C 0.373(3) 0.153(6) -0.007(2) 0.086(4) Uani 0.592(19) 1 d D . P A 2
H15C H 0.3524 0.0671 -0.0483 0.104 Uiso 0.592(19) 1 calc R . P A 2
H15D H 0.4240 0.2443 -0.0288 0.104 Uiso 0.592(19) 1 calc R . P A 2
C16A C 0.2607(13) 0.229(2) 0.0339(9) 0.075(3) Uani 0.592(19) 1 d D . P A 2
H16C H 0.2143 0.1384 0.0609 0.090 Uiso 0.592(19) 1 calc R . P A 2
H16D H 0.2094 0.2941 -0.0028 0.090 Uiso 0.592(19) 1 calc R . P A 2

loop_
_atom_site_aniso_label
_atom_site_aniso_U_11
_atom_site_aniso_U_22
_atom_site_aniso_U_33
_atom_site_aniso_U_23
_atom_site_aniso_U_13
_atom_site_aniso_U_12
C1 0.057(2) 0.053(2) 0.072(2) -0.0012(18) -0.0008(16) 0.0010(17)
C2 0.055(2) 0.063(3) 0.082(3) -0.004(2) 0.0009(17) -0.0084(18)
C3 0.073(3) 0.053(3) 0.093(3) -0.001(2) 0.003(2) -0.013(2)
C4 0.082(3) 0.051(3) 0.112(4) 0.000(2) 0.003(3) 0.002(2)
C5 0.058(2) 0.062(3) 0.102(3) -0.001(2) 0.004(2) 0.006(2)
C6 0.0542(18) 0.057(2) 0.0570(19) 0.0016(16) -0.0046(14) -0.0011(16)
C7 0.0445(17) 0.056(2) 0.066(2) 0.0067(17) 0.0003(14) 0.0023(15)
C8 0.066(2) 0.088(4) 0.066(2) 0.011(2) -0.0057(18) -0.004(2)
C9 0.072(3) 0.095(4) 0.078(3) 0.035(3) 0.006(2) 0.000(3)
C10 0.060(2) 0.074(3) 0.102(3) 0.025(3) 0.002(2) -0.010(2)
C11 0.0504(19) 0.061(3) 0.100(3) 0.004(2) -0.0096(19) -0.0062(17)
C12 0.0439(15) 0.051(2) 0.068(2) 0.0024(17) -0.0012(14) 0.0067(16)
C13 0.0502(18) 0.072(3) 0.062(2) -0.0038(18) 0.0017(15) 0.0070(17)
C14 0.115(14) 0.071(10) 0.073(7) -0.004(7) 0.015(5) 0.026(7)
C15 0.095(6) 0.086(10) 0.078(4) -0.034(5) -0.004(5) -0.005(6)
C16 0.072(6) 0.077(10) 0.077(7) -0.007(5) -0.015(5) -0.002(5)
C17 0.0586(19) 0.058(2) 0.0544(19) 0.0026(17) 0.0056(15) 0.0059(17)
C18 0.0453(16) 0.053(2) 0.0558(19) 0.0000(15) -0.0008(13) 0.0023(14)
C19 0.0592(18) 0.053(2) 0.0525(18) -0.0018(16) -0.0012(14) 0.0040(17)
C20 0.0544(19) 0.048(2) 0.069(2) 0.0078(16) -0.0057(16) 0.0005(15)
C21 0.060(2) 0.053(2) 0.080(3) 0.0014(19) 0.0051(18) 0.0085(18)
C22 0.055(2) 0.070(3) 0.062(2) -0.0046(19) 0.0069(16) 0.0077(18)
C23 0.0452(16) 0.065(3) 0.056(2) 0.0036(16) 0.0018(14) 0.0016(15)
C24 0.077(3) 0.083(3) 0.055(2) 0.000(2) 0.0114(18) 0.009(2)
C25 0.075(3) 0.083(3) 0.052(2) 0.003(2) 0.0122(17) 0.004(2)
C26 0.102(4) 0.098(4) 0.065(3) 0.006(2) -0.009(2) -0.008(3)
C27 0.136(6) 0.127(6) 0.067(3) 0.018(3) -0.013(3) 0.000(5)
C28 0.140(5) 0.114(5) 0.069(3) 0.030(3) 0.018(3) 0.016(5)
C29 0.119(5) 0.086(4) 0.099(4) 0.009(3) 0.047(4) -0.002(3)
C30 0.085(3) 0.088(4) 0.071(3) -0.008(2) 0.024(2) -0.003(3)
C31 0.158(7) 0.120(7) 0.129(6) 0.009(5) -0.049(5) -0.030(5)
C32 0.112(4) 0.108(5) 0.125(5) -0.029(4) 0.011(4) -0.016(4)
C33 0.094(3) 0.087(4) 0.070(3) 0.020(2) -0.002(2) 0.014(3)
Cl1 0.0640(6) 0.0578(6) 0.1879(16) -0.0030(9) 0.0160(7) 0.0050(6)
N1 0.078(2) 0.079(3) 0.0535(19) 0.0127(18) 0.0107(15) 0.027(2)
O1 0.0694(17) 0.095(2) 0.0525(15) 0.0119(14) 0.0090(12) 0.0248(16)
O2 0.094(2) 0.066(2) 0.0758(19) 0.0159(16) -0.0031(15) 0.0200(17)
C14A 0.115(14) 0.071(10) 0.073(7) -0.004(7) 0.015(5) 0.026(7)
C15A 0.095(6) 0.086(10) 0.078(4) -0.034(5) -0.004(5) -0.005(6)
C16A 0.072(6) 0.077(10) 0.077(7) -0.007(5) -0.015(5) -0.002(5)

loop_
_atom_type_symbol
_atom_type_description
_atom_type_scat_dispersion_real
_atom_type_scat_dispersion_imag
_atom_type_scat_source
C C 0.0181 0.0091 'International Tables Vol C Tables 4.2.6.8 and 6.1.1.4'
H H 0.0000 0.0000 'International Tables Vol C Tables 4.2.6.8 and 6.1.1.4'
Cl Cl 0.3639 0.7018 'International Tables Vol C Tables 4.2.6.8 and 6.1.1.4'
N N 0.0311 0.0180 'International Tables Vol C Tables 4.2.6.8 and 6.1.1.4'
O O 0.0492 0.0322 'International Tables Vol C Tables 4.2.6.8 and 6.1.1.4'

loop_
_geom_angle_atom_site_label_1
_geom_angle_atom_site_label_2
_geom_angle_atom_site_label_3
_geom_angle
_geom_angle_site_symmetry_1
_geom_angle_site_symmetry_3
_geom_angle_publ_flag
C2 C1 Cl1 118.0(3) . . ?
C6 C1 C2 122.8(4) . . ?
C6 C1 Cl1 119.1(3) . . ?
C1 C2 H2 120.8 . . ?
C3 C2 C1 118.4(4) . . ?
C3 C2 H2 120.8 . . ?
C2 C3 H3 119.4 . . ?
C4 C3 C2 121.1(4) . . ?
C4 C3 H3 119.4 . . ?
C3 C4 H4 120.1 . . ?
C3 C4 C5 119.8(5) . . ?
C5 C4 H4 120.1 . . ?
C4 C5 H5 119.1 . . ?
C4 C5 C6 121.7(4) . . ?
C6 C5 H5 119.1 . . ?
C1 C6 C5 116.2(4) . . ?
C1 C6 C7 122.5(4) . . ?
C5 C6 C7 121.2(4) . . ?
C8 C7 C6 119.1(4) . . ?
C8 C7 C12 118.8(4) . . ?
C12 C7 C6 122.0(3) . . ?
C7 C8 H8 119.0 . . ?
C9 C8 C7 121.9(5) . . ?
C9 C8 H8 119.0 . . ?
C8 C9 H9 120.3 . . ?
C10 C9 C8 119.4(4) . . ?
C10 C9 H9 120.3 . . ?
C9 C10 H10 119.8 . . ?
C9 C10 C11 120.3(4) . . ?
C11 C10 H10 119.8 . . ?
C10 C11 H11 119.2 . . ?
C10 C11 C12 121.6(4) . . ?
C12 C11 H11 119.2 . . ?
C7 C12 C13 120.8(4) . . ?
C11 C12 C7 117.9(4) . . ?
C11 C12 C13 121.1(4) . . ?
C12 C13 H13 103.7 . . ?
C12 C13 H13A 109.0 . . ?
C12 C13 C14 124.6(14) . . ?
C12 C13 C17 114.6(3) . . ?
C12 C13 C14A 110.4(8) . . ?
C14 C13 H13 103.7 . . ?
C14 C13 C17 104.3(19) . . ?
C17 C13 H13 103.7 . . ?
C17 C13 H13A 109.0 . . ?
C14A C13 H13A 109.0 . . ?
C14A C13 C17 104.9(12) . . ?
C13 C14 H14A 109.2 . . ?
C13 C14 H14B 109.2 . . ?
H14A C14 H14B 107.9 . . ?
C15 C14 C13 112(4) . . ?
C15 C14 H14A 109.2 . . ?
C15 C14 H14B 109.2 . . ?
C14 C15 H15A 110.8 . . ?
C14 C15 H15B 110.8 . . ?
C14 C15 C16 105(4) . . ?
H15A C15 H15B 108.9 . . ?
C16 C15 H15A 110.8 . . ?
C16 C15 H15B 110.8 . . ?
C15 C16 H16A 109.5 . . ?
C15 C16 H16B 109.5 . . ?
H16A C16 H16B 108.1 . . ?
C17 C16 C15 111(2) . . ?
C17 C16 H16A 109.5 . . ?
C17 C16 H16B 109.5 . . ?
C13 C17 H17 103.3 . . ?
C13 C17 H17A 111.0 . . ?
C13 C17 C16A 100.3(6) . . ?
C16 C17 C13 107.8(10) . . ?
C16 C17 H17 103.3 . . ?
N1 C17 C13 113.1(3) . . ?
N1 C17 C16 123.4(10) . . ?
N1 C17 H17 103.3 . . ?
N1 C17 H17A 111.0 . . ?
N1 C17 C16A 110.0(6) . . ?
C16A C17 H17A 111.0 . . ?
C19 C18 C23 118.0(3) . . ?
N1 C18 C19 123.7(3) . . ?
N1 C18 C23 118.2(3) . . ?
C18 C19 H19 119.6 . . ?
C20 C19 C18 120.8(3) . . ?
C20 C19 H19 119.6 . . ?
C21 C20 C19 120.5(4) . . ?
O2 C20 C19 123.6(4) . . ?
O2 C20 C21 115.9(4) . . ?
C20 C21 H21 120.5 . . ?
C20 C21 C22 119.0(4) . . ?
C22 C21 H21 120.5 . . ?
C21 C22 H22 119.4 . . ?
C23 C22 C21 121.2(4) . . ?
C23 C22 H22 119.4 . . ?
C22 C23 C18 120.5(3) . . ?
C22 C23 O1 125.5(3) . . ?
O1 C23 C18 113.9(3) . . ?
H24A C24 H24B 108.3 . . ?
C25 C24 H24A 109.8 . . ?
C25 C24 H24B 109.8 . . ?
O1 C24 H24A 109.8 . . ?
O1 C24 H24B 109.8 . . ?
O1 C24 C25 109.2(4) . . ?
C26 C25 C24 119.5(5) . . ?
C30 C25 C24 120.5(4) . . ?
C30 C25 C26 120.0(5) . . ?
C25 C26 C31 121.4(6) . . ?
C27 C26 C25 118.9(6) . . ?
C27 C26 C31 119.7(6) . . ?
C26 C27 H27 119.2 . . ?
C28 C27 C26 121.6(6) . . ?
C28 C27 H27 119.2 . . ?
C27 C28 H28 119.6 . . ?
C27 C28 C29 120.7(6) . . ?
C29 C28 H28 119.6 . . ?
C28 C29 H29 120.2 . . ?
C28 C29 C30 119.6(6) . . ?
C30 C29 H29 120.2 . . ?
C25 C30 C29 119.1(5) . . ?
C25 C30 C32 120.5(6) . . ?
C29 C30 C32 120.4(6) . . ?
C26 C31 H31A 109.5 . . ?
C26 C31 H31B 109.5 . . ?
C26 C31 H31C 109.5 . . ?
H31A C31 H31B 109.5 . . ?
H31A C31 H31C 109.5 . . ?
H31B C31 H31C 109.5 . . ?
C30 C32 H32A 109.5 . . ?
C30 C32 H32B 109.5 . . ?
C30 C32 H32C 109.5 . . ?
H32A C32 H32B 109.5 . . ?
H32A C32 H32C 109.5 . . ?
H32B C32 H32C 109.5 . . ?
H33A C33 H33B 109.5 . . ?
H33A C33 H33C 109.5 . . ?
H33B C33 H33C 109.5 . . ?
O2 C33 H33A 109.5 . . ?
O2 C33 H33B 109.5 . . ?
O2 C33 H33C 109.5 . . ?
C17 N1 H1 122(3) . . ?
C18 N1 C17 125.1(4) . . ?
C18 N1 H1 111(3) . . ?
C23 O1 C24 117.1(3) . . ?
C20 O2 C33 117.5(4) . . ?
C13 C14A H14C 111.6 . . ?
C13 C14A H14D 111.6 . . ?
H14C C14A H14D 109.4 . . ?
C15A C14A C13 101(2) . . ?
C15A C14A H14C 111.6 . . ?
C15A C14A H14D 111.6 . . ?
C14A C15A H15C 112.5 . . ?
C14A C15A H15D 112.5 . . ?
C14A C15A C16A 96(2) . . ?
H15C C15A H15D 110.0 . . ?
C16A C15A H15C 112.5 . . ?
C16A C15A H15D 112.5 . . ?
C17 C16A H16C 112.4 . . ?
C17 C16A H16D 112.4 . . ?
C15A C16A C17 97.0(18) . . ?
C15A C16A H16C 112.4 . . ?
C15A C16A H16D 112.4 . . ?
H16C C16A H16D 109.9 . . ?

loop_
_geom_bond_atom_site_label_1
_geom_bond_atom_site_label_2
_geom_bond_distance
_geom_bond_site_symmetry_2
_geom_bond_publ_flag
C1 C2 1.389(6) . ?
C1 C6 1.384(5) . ?
C1 Cl1 1.740(4) . ?
C2 H2 0.9300 . ?
C2 C3 1.364(7) . ?
C3 H3 0.9300 . ?
C3 C4 1.364(7) . ?
C4 H4 0.9300 . ?
C4 C5 1.378(7) . ?
C5 H5 0.9300 . ?
C5 C6 1.394(6) . ?
C6 C7 1.490(5) . ?
C7 C8 1.389(6) . ?
C7 C12 1.403(5) . ?
C8 H8 0.9300 . ?
C8 C9 1.380(7) . ?
C9 H9 0.9300 . ?
C9 C10 1.350(8) . ?
C10 H10 0.9300 . ?
C10 C11 1.382(7) . ?
C11 H11 0.9300 . ?
C11 C12 1.395(6) . ?
C12 C13 1.512(6) . ?
C13 H13 0.9800 . ?
C13 H13A 0.9800 . ?
C13 C14 1.52(2) . ?
C13 C17 1.561(5) . ?
C13 C14A 1.555(16) . ?
C14 H14A 0.9700 . ?
C14 H14B 0.9700 . ?
C14 C15 1.49(2) . ?
C15 H15A 0.9700 . ?
C15 H15B 0.9700 . ?
C15 C16 1.53(5) . ?
C16 H16A 0.9700 . ?
C16 H16B 0.9700 . ?
C16 C17 1.48(2) . ?
C17 H17 0.9800 . ?
C17 H17A 0.9800 . ?
C17 N1 1.437(5) . ?
C17 C16A 1.592(15) . ?
C18 C19 1.400(5) . ?
C18 C23 1.407(5) . ?
C18 N1 1.366(5) . ?
C19 H19 0.9300 . ?
C19 C20 1.388(6) . ?
C20 C21 1.377(6) . ?
C20 O2 1.371(5) . ?
C21 H21 0.9300 . ?
C21 C22 1.396(6) . ?
C22 H22 0.9300 . ?
C22 C23 1.365(6) . ?
C23 O1 1.386(5) . ?
C24 H24A 0.9700 . ?
C24 H24B 0.9700 . ?
C24 C25 1.497(7) . ?
C24 O1 1.416(5) . ?
C25 C26 1.398(7) . ?
C25 C30 1.393(8) . ?
C26 C27 1.376(9) . ?
C26 C31 1.504(10) . ?
C27 H27 0.9300 . ?
C27 C28 1.350(11) . ?
C28 H28 0.9300 . ?
C28 C29 1.375(10) . ?
C29 H29 0.9300 . ?
C29 C30 1.405(9) . ?
C30 C32 1.503(8) . ?
C31 H31A 0.9600 . ?
C31 H31B 0.9601 . ?
C31 H31C 0.9599 . ?
C32 H32A 0.9600 . ?
C32 H32B 0.9600 . ?
C32 H32C 0.9600 . ?
C33 H33A 0.9600 . ?
C33 H33B 0.9600 . ?
C33 H33C 0.9600 . ?
C33 O2 1.422(6) . ?
N1 H1 0.80(4) . ?
C14A H14C 0.9700 . ?
C14A H14D 0.9700 . ?
C14A C15A 1.50(2) . ?
C15A H15C 0.9700 . ?
C15A H15D 0.9700 . ?
C15A C16A 1.54(3) . ?
C16A H16C 0.9700 . ?
C16A H16D 0.9700 . ?

loop_
_geom_torsion_atom_site_label_1
_geom_torsion_atom_site_label_2
_geom_torsion_atom_site_label_3
_geom_torsion_atom_site_label_4
_geom_torsion
_geom_torsion_site_symmetry_1
_geom_torsion_site_symmetry_2
_geom_torsion_site_symmetry_3
_geom_torsion_site_symmetry_4
_geom_torsion_publ_flag
C1 C2 C3 C4 -0.5(7) . . . . ?
C1 C6 C7 C8 93.2(5) . . . . ?
C1 C6 C7 C12 -88.3(5) . . . . ?
C2 C1 C6 C5 -0.1(6) . . . . ?
C2 C1 C6 C7 -176.6(4) . . . . ?
C2 C3 C4 C5 0.7(8) . . . . ?
C3 C4 C5 C6 -0.6(8) . . . . ?
C4 C5 C6 C1 0.3(7) . . . . ?
C4 C5 C6 C7 176.9(5) . . . . ?
C5 C6 C7 C8 -83.2(5) . . . . ?
C5 C6 C7 C12 95.3(5) . . . . ?
C6 C1 C2 C3 0.1(6) . . . . ?
C6 C7 C8 C9 179.2(4) . . . . ?
C6 C7 C12 C11 -177.9(4) . . . . ?
C6 C7 C12 C13 -2.2(5) . . . . ?
C7 C8 C9 C10 -2.1(8) . . . . ?
C7 C12 C13 C14 134(2) . . . . ?
C7 C12 C13 C17 -95.8(4) . . . . ?
C7 C12 C13 C14A 146.0(13) . . . . ?
C8 C7 C12 C11 0.7(6) . . . . ?
C8 C7 C12 C13 176.3(4) . . . . ?
C8 C9 C10 C11 2.2(8) . . . . ?
C9 C10 C11 C12 -0.9(8) . . . . ?
C10 C11 C12 C7 -0.5(6) . . . . ?
C10 C11 C12 C13 -176.2(4) . . . . ?
C11 C12 C13 C14 -51(2) . . . . ?
C11 C12 C13 C17 79.7(5) . . . . ?
C11 C12 C13 C14A -38.4(13) . . . . ?
C12 C7 C8 C9 0.6(7) . . . . ?
C12 C13 C14 C15 128(3) . . . . ?
C12 C13 C17 C16 -133.9(10) . . . . ?
C12 C13 C17 N1 6.0(5) . . . . ?
C12 C13 C17 C16A -111.1(7) . . . . ?
C12 C13 C14A C15A 151.9(14) . . . . ?
C13 C14 C15 C16 5(5) . . . . ?
C13 C17 N1 C18 156.4(4) . . . . ?
C13 C17 C16A C15A -43.3(17) . . . . ?
C13 C14A C15A C16A -56(3) . . . . ?
C14 C13 C17 C16 5.6(14) . . . . ?
C14 C13 C17 N1 145.5(13) . . . . ?
C14 C15 C16 C17 -1(5) . . . . ?
C15 C16 C17 C13 -3(3) . . . . ?
C15 C16 C17 N1 -138(3) . . . . ?
C16 C17 N1 C18 -70.8(13) . . . . ?
C17 C13 C14 C15 -7(3) . . . . ?
C17 C13 C14A C15A 28.0(17) . . . . ?
C18 C19 C20 C21 1.3(6) . . . . ?
C18 C19 C20 O2 -177.8(4) . . . . ?
C18 C23 O1 C24 -169.0(4) . . . . ?
C19 C18 C23 C22 0.3(6) . . . . ?
C19 C18 C23 O1 -178.3(3) . . . . ?
C19 C18 N1 C17 16.8(7) . . . . ?
C19 C20 C21 C22 -0.8(6) . . . . ?
C19 C20 O2 C33 6.9(6) . . . . ?
C20 C21 C22 C23 0.1(7) . . . . ?
C21 C20 O2 C33 -172.2(4) . . . . ?
C21 C22 C23 C18 0.2(6) . . . . ?
C21 C22 C23 O1 178.6(4) . . . . ?
C22 C23 O1 C24 12.5(6) . . . . ?
C23 C18 C19 C20 -1.0(6) . . . . ?
C23 C18 N1 C17 -165.1(4) . . . . ?
C24 C25 C26 C27 176.1(5) . . . . ?
C24 C25 C26 C31 -4.3(9) . . . . ?
C24 C25 C30 C29 -176.5(4) . . . . ?
C24 C25 C30 C32 3.8(7) . . . . ?
C25 C24 O1 C23 173.9(4) . . . . ?
C25 C26 C27 C28 0.5(11) . . . . ?
C26 C25 C30 C29 2.4(7) . . . . ?
C26 C25 C30 C32 -177.3(5) . . . . ?
C26 C27 C28 C29 2.2(11) . . . . ?
C27 C28 C29 C30 -2.5(10) . . . . ?
C28 C29 C30 C25 0.2(8) . . . . ?
C28 C29 C30 C32 179.9(6) . . . . ?
C30 C25 C26 C27 -2.8(9) . . . . ?
C30 C25 C26 C31 176.8(6) . . . . ?
C31 C26 C27 C28 -179.1(8) . . . . ?
Cl1 C1 C2 C3 178.4(4) . . . . ?
Cl1 C1 C6 C5 -178.3(3) . . . . ?
Cl1 C1 C6 C7 5.1(5) . . . . ?
N1 C17 C16A C15A -162.7(16) . . . . ?
N1 C18 C19 C20 177.0(4) . . . . ?
N1 C18 C23 C22 -177.9(4) . . . . ?
N1 C18 C23 O1 3.6(5) . . . . ?
O1 C24 C25 C26 94.7(6) . . . . ?
O1 C24 C25 C30 -86.3(5) . . . . ?
O2 C20 C21 C22 178.3(4) . . . . ?
C14A C13 C17 N1 127.2(8) . . . . ?
C14A C13 C17 C16A 10.1(8) . . . . ?
C14A C15A C16A C17 62(2) . . . . ?
C16A C17 N1 C18 -92.4(8) . . . . ?
